data_7210435
loop_
_publ_author_name
'Kumar, Abhinav'
'H\"uch, Volker'
'Ram, Vishnu Ji'

_publ_section_title
;
 Partially reduced thiochromene based oxathiahelicenes: crystallographic,
 computational and Hirschfeld surface analyses
;
_journal_issue 35
_journal_name_full CrystEngComm
_journal_page_first 7019
_journal_paper_doi 10.1039/c3ce41078a
_journal_volume 15
_journal_year 2013
_chemical_formula_sum 'C26 H23 Cl N2 O S2'
_chemical_formula_weight 479.03
_chemical_name_systematic
;
?
;
_space_group_IT_number 14
_symmetry_cell_setting monoclinic
_symmetry_space_group_name_Hall '-P 2ybc'
_symmetry_space_group_name_H-M 'P 1 21/c 1'
_atom_sites_solution_hydrogens geom
_atom_sites_solution_primary direct
_atom_sites_solution_secondary difmap
_audit_creation_method SHELXL-97
_cell_angle_alpha 90.00
_cell_angle_beta 103.183(2)
_cell_angle_gamma 90.00
_cell_formula_units_Z 4
_cell_length_a 16.2099(6)
_cell_length_b 11.0498(4)
_cell_length_c 12.7896(5)
_cell_measurement_reflns_used 8672
_cell_measurement_temperature 153(2)
_cell_measurement_theta_max 27.07
_cell_measurement_theta_min 2.25
_cell_volume 2230.45(15)
_computing_cell_refinement 'Bruker SAINT'
_computing_data_collection 'Bruker APEX2'
_computing_data_reduction 'Bruker SAINT'
_computing_molecular_graphics 'Bruker SHELXTL'
_computing_publication_material 'Bruker SHELXTL'
_computing_structure_refinement 'SHELXL-97 (Sheldrick, 2008)'
_computing_structure_solution 'SHELXS-97 (Sheldrick, 2008)'
_diffrn_ambient_temperature 153(2)
_diffrn_measured_fraction_theta_full 0.999
_diffrn_measured_fraction_theta_max 0.999
_diffrn_measurement_device_type 'Bruker APEX-II CCD'
_diffrn_measurement_method '\f and \w scans'
_diffrn_radiation_monochromator graphite
_diffrn_radiation_source 'fine-focus sealed tube'
_diffrn_radiation_type MoK\a
_diffrn_radiation_wavelength 0.71073
_diffrn_reflns_av_R_equivalents 0.0450
_diffrn_reflns_av_sigmaI/netI 0.0293
_diffrn_reflns_limit_h_max 20
_diffrn_reflns_limit_h_min -20
_diffrn_reflns_limit_k_max 14
_diffrn_reflns_limit_k_min -14
_diffrn_reflns_limit_l_max 16
_diffrn_reflns_limit_l_min -16
_diffrn_reflns_number 40877
_diffrn_reflns_theta_full 27.15
_diffrn_reflns_theta_max 27.15
_diffrn_reflns_theta_min 1.29
_exptl_absorpt_coefficient_mu 0.381
_exptl_absorpt_correction_T_max 0.9716
_exptl_absorpt_correction_T_min 0.9184
_exptl_absorpt_correction_type multi-scan
_exptl_absorpt_process_details 'sadabs Brukeraxs 2010'
_exptl_crystal_colour yellow
_exptl_crystal_density_diffrn 1.427
_exptl_crystal_density_method 'not measured'
_exptl_crystal_description block
_exptl_crystal_F_000 1000
_exptl_crystal_size_max 0.23
_exptl_crystal_size_mid 0.23
_exptl_crystal_size_min 0.08
_refine_diff_density_max 0.349
_refine_diff_density_min -0.263
_refine_diff_density_rms 0.052
_refine_ls_extinction_method none
_refine_ls_goodness_of_fit_ref 1.048
_refine_ls_hydrogen_treatment mixed
_refine_ls_matrix_type full
_refine_ls_number_parameters 381
_refine_ls_number_reflns 4953
_refine_ls_number_restraints 0
_refine_ls_restrained_S_all 1.048
_refine_ls_R_factor_all 0.0495
_refine_ls_R_factor_gt 0.0350
_refine_ls_shift/su_max 0.001
_refine_ls_shift/su_mean 0.000
_refine_ls_structure_factor_coef Fsqd
_refine_ls_weighting_details 'calc w=1/[\s^2^(Fo^2^)+(0.0406P)^2^+1.0175P] where P=(Fo^2^+2Fc^2^)/3'
_refine_ls_weighting_scheme calc
_refine_ls_wR_factor_gt 0.0836
_refine_ls_wR_factor_ref 0.0916
_reflns_number_gt 3920
_reflns_number_total 4953
_reflns_threshold_expression >2sigma(I)
_cod_data_source_file c3ce41078a.txt
_cod_data_source_block sh3155
_cod_depositor_comments
;
The following automatic conversions were performed:

'_symmetry_cell_setting' value 'Monoclinic' changed to 'monoclinic'
according to /home/saulius/struct/CIF-dictionaries/cif_core.dic
dictionary named 'cif_core.dic' version 2.4.2 from 2011-04-26.

Automatic conversion script
Id: cif_fix_values 1891 2012-01-12 08:04:46Z andrius 
;
_cod_original_cell_volume 2230.45(14)
_cod_original_sg_symbol_H-M P2(1)/c
_cod_database_code 7210435

loop_
_symmetry_equiv_pos_as_xyz
'x, y, z'
'-x, y+1/2, -z+1/2'
'-x, -y, -z'
'x, -y-1/2, z-1/2'

loop_
_atom_site_label
_atom_site_type_symbol
_atom_site_fract_x
_atom_site_fract_y
_atom_site_fract_z
_atom_site_U_iso_or_equiv
_atom_site_adp_type
_atom_site_occupancy
_atom_site_symmetry_multiplicity
_atom_site_calc_flag
Cl1 Cl 0.40573(3) 1.28727(4) 0.60322(4) 0.03416(13) Uani 1 1 d
O1 O 0.30022(7) 0.95524(12) 0.31055(10) 0.0268(3) Uani 1 1 d
N1 N 0.22720(10) 0.58916(14) 0.38830(13) 0.0295(4) Uani 1 1 d
N2 N 0.13237(11) 0.74957(17) 0.68808(14) 0.0376(4) Uani 1 1 d
S1 S 0.45500(3) 0.72713(4) 0.59445(4) 0.02802(12) Uani 1 1 d
S2 S 0.05027(3) 1.02228(4) 0.38630(4) 0.02896(12) Uani 1 1 d
C1 C 0.28297(11) 0.73711(16) 0.52543(14) 0.0224(4) Uani 1 1 d
C2 C 0.35231(11) 0.67878(18) 0.60924(15) 0.0263(4) Uani 1 1 d
C3 C 0.43670(11) 0.88351(16) 0.59635(13) 0.0230(4) Uani 1 1 d
C4 C 0.50590(11) 0.95775(18) 0.63547(14) 0.0264(4) Uani 1 1 d
C5 C 0.49775(11) 1.08150(18) 0.63662(14) 0.0271(4) Uani 1 1 d
C6 C 0.41853(11) 1.13156(16) 0.59773(13) 0.0245(4) Uani 1 1 d
C7 C 0.34923(11) 1.05979(16) 0.55530(14) 0.0235(4) Uani 1 1 d
C8 C 0.35572(10) 0.93377(16) 0.55348(13) 0.0212(3) Uani 1 1 d
C9 C 0.28270(10) 0.85548(16) 0.50313(13) 0.0213(3) Uani 1 1 d
C10 C 0.20728(10) 0.90972(16) 0.42387(14) 0.0223(4) Uani 1 1 d
C11 C 0.23255(10) 0.97672(15) 0.33260(13) 0.0205(3) Uani 1 1 d
C12 C 0.17147(10) 1.06205(15) 0.26567(14) 0.0223(4) Uani 1 1 d
C13 C 0.19611(12) 1.11720(17) 0.17931(15) 0.0279(4) Uani 1 1 d
C14 C 0.14203(13) 1.19369(18) 0.11045(16) 0.0339(4) Uani 1 1 d
C15 C 0.06218(13) 1.21681(18) 0.12730(17) 0.0347(5) Uani 1 1 d
C16 C 0.03654(13) 1.16507(18) 0.21277(16) 0.0321(4) Uani 1 1 d
C17 C 0.09068(11) 1.08720(16) 0.28275(14) 0.0242(4) Uani 1 1 d
C18 C 0.14632(11) 0.97653(19) 0.47789(16) 0.0280(4) Uani 1 1 d
C19 C 0.21431(11) 0.65103(16) 0.47369(14) 0.0242(4) Uani 1 1 d
C20 C 0.29979(12) 0.60571(18) 0.33933(16) 0.0297(4) Uani 1 1 d
C21 C 0.35477(13) 0.49329(18) 0.35299(18) 0.0336(4) Uani 1 1 d
C22 C 0.30312(14) 0.3807(2) 0.31290(19) 0.0387(5) Uani 1 1 d
C23 C 0.22604(14) 0.37139(19) 0.36149(18) 0.0350(5) Uani 1 1 d
C24 C 0.17416(13) 0.48635(19) 0.34184(19) 0.0357(5) Uani 1 1 d
C25 C 0.14711(12) 0.63424(18) 0.51955(15) 0.0296(4) Uani 1 1 d
C26 C 0.14010(11) 0.69870(18) 0.61203(16) 0.0301(4) Uani 1 1 d
H1 H 0.3520(12) 0.5913(19) 0.6000(15) 0.027(5) Uiso 1 1 d
H2 H 0.3468(13) 0.6978(18) 0.6805(17) 0.032(5) Uiso 1 1 d
H3 H 0.5607(13) 0.9225(19) 0.6633(16) 0.035(5) Uiso 1 1 d
H4 H 0.5415(14) 1.129(2) 0.6596(17) 0.040(6) Uiso 1 1 d
H5 H 0.2975(13) 1.0969(18) 0.5260(15) 0.030(5) Uiso 1 1 d
H6 H 0.1722(13) 0.8434(19) 0.3874(16) 0.032(5) Uiso 1 1 d
H7 H 0.1309(12) 0.9266(19) 0.5306(16) 0.032(5) Uiso 1 1 d
H8 H 0.1722(13) 1.052(2) 0.5164(17) 0.039(6) Uiso 1 1 d
H9 H -0.0163(15) 1.184(2) 0.2245(17) 0.042(6) Uiso 1 1 d
H10 H 0.0264(13) 1.2685(19) 0.0801(17) 0.035(6) Uiso 1 1 d
H11 H 0.1610(14) 1.231(2) 0.0511(18) 0.040(6) Uiso 1 1 d
H12 H 0.2503(13) 1.1000(18) 0.1696(16) 0.032(5) Uiso 1 1 d
H13 H 0.3343(12) 0.6793(18) 0.3734(15) 0.029(5) Uiso 1 1 d
H14 H 0.2767(12) 0.6187(18) 0.2613(17) 0.032(5) Uiso 1 1 d
H15 H 0.3849(14) 0.4865(19) 0.4296(19) 0.040(6) Uiso 1 1 d
H16 H 0.3990(13) 0.5066(18) 0.3152(17) 0.035(6) Uiso 1 1 d
H17 H 0.3387(14) 0.308(2) 0.3311(18) 0.044(6) Uiso 1 1 d
H18 H 0.2836(14) 0.387(2) 0.2330(19) 0.049(7) Uiso 1 1 d
H19 H 0.2437(13) 0.360(2) 0.4380(18) 0.038(6) Uiso 1 1 d
H20 H 0.1920(15) 0.304(2) 0.3349(19) 0.051(7) Uiso 1 1 d
H21 H 0.1567(14) 0.5017(19) 0.265(2) 0.042(6) Uiso 1 1 d
H22 H 0.1241(14) 0.4807(19) 0.3742(17) 0.038(6) Uiso 1 1 d
H23 H 0.1014(14) 0.578(2) 0.4949(17) 0.041(6) Uiso 1 1 d

loop_
_atom_site_aniso_label
_atom_site_aniso_U_11
_atom_site_aniso_U_22
_atom_site_aniso_U_33
_atom_site_aniso_U_23
_atom_site_aniso_U_13
_atom_site_aniso_U_12
Cl1 0.0356(3) 0.0255(2) 0.0421(3) -0.0032(2) 0.0103(2) -0.00461(19)
O1 0.0201(6) 0.0346(7) 0.0274(6) -0.0004(6) 0.0084(5) 0.0032(5)
N1 0.0276(8) 0.0279(8) 0.0353(9) -0.0067(7) 0.0119(7) -0.0049(6)
N2 0.0339(9) 0.0450(10) 0.0371(10) -0.0021(8) 0.0145(8) 0.0006(8)
S1 0.0201(2) 0.0289(2) 0.0349(3) 0.00322(19) 0.00588(18) 0.00548(17)
S2 0.0184(2) 0.0349(3) 0.0354(3) 0.0102(2) 0.00987(18) 0.00449(18)
C1 0.0203(8) 0.0256(9) 0.0225(8) 0.0013(7) 0.0074(7) 0.0017(7)
C2 0.0228(9) 0.0286(10) 0.0271(10) 0.0052(8) 0.0047(7) 0.0018(7)
C3 0.0217(8) 0.0279(9) 0.0199(8) 0.0019(7) 0.0058(7) 0.0021(7)
C4 0.0194(9) 0.0358(10) 0.0232(9) 0.0013(8) 0.0032(7) 0.0009(7)
C5 0.0223(9) 0.0371(11) 0.0215(9) -0.0030(8) 0.0043(7) -0.0069(8)
C6 0.0264(9) 0.0266(9) 0.0218(8) -0.0016(7) 0.0084(7) -0.0028(7)
C7 0.0194(8) 0.0275(9) 0.0238(9) 0.0000(7) 0.0054(7) 0.0007(7)
C8 0.0189(8) 0.0274(9) 0.0183(8) 0.0011(7) 0.0063(6) 0.0010(7)
C9 0.0174(8) 0.0258(9) 0.0215(8) -0.0008(7) 0.0062(7) 0.0018(7)
C10 0.0190(8) 0.0231(9) 0.0247(9) 0.0007(7) 0.0049(7) 0.0018(7)
C11 0.0190(8) 0.0209(8) 0.0214(8) -0.0043(7) 0.0040(6) -0.0022(7)
C12 0.0209(8) 0.0188(8) 0.0277(9) -0.0011(7) 0.0070(7) -0.0012(7)
C13 0.0296(10) 0.0249(9) 0.0321(10) 0.0009(8) 0.0128(8) 0.0015(8)
C14 0.0433(12) 0.0288(10) 0.0329(10) 0.0069(8) 0.0154(9) 0.0044(9)
C15 0.0368(11) 0.0300(10) 0.0365(11) 0.0100(9) 0.0068(9) 0.0098(9)
C16 0.0266(10) 0.0319(10) 0.0384(11) 0.0059(9) 0.0086(8) 0.0070(8)
C17 0.0220(9) 0.0219(9) 0.0293(9) 0.0022(7) 0.0070(7) 0.0004(7)
C18 0.0218(9) 0.0337(10) 0.0303(10) 0.0064(9) 0.0096(8) 0.0042(8)
C19 0.0232(9) 0.0210(8) 0.0275(9) 0.0043(7) 0.0041(7) 0.0025(7)
C20 0.0330(10) 0.0301(10) 0.0288(10) -0.0005(8) 0.0127(8) -0.0023(8)
C21 0.0334(11) 0.0349(11) 0.0364(11) 0.0008(9) 0.0161(9) 0.0006(9)
C22 0.0437(12) 0.0303(11) 0.0467(13) -0.0040(10) 0.0200(10) 0.0025(9)
C23 0.0424(12) 0.0281(10) 0.0370(12) -0.0047(9) 0.0144(9) -0.0067(9)
C24 0.0323(11) 0.0335(11) 0.0418(12) -0.0107(9) 0.0096(9) -0.0073(9)
C25 0.0243(9) 0.0315(10) 0.0337(10) -0.0009(8) 0.0079(8) -0.0028(8)
C26 0.0228(9) 0.0331(10) 0.0355(11) 0.0062(9) 0.0091(8) -0.0016(8)

loop_
_atom_type_symbol
_atom_type_description
_atom_type_scat_dispersion_real
_atom_type_scat_dispersion_imag
_atom_type_scat_source
C C 0.0033 0.0016 'International Tables Vol C Tables 4.2.6.8 and 6.1.1.4'
H H 0.0000 0.0000 'International Tables Vol C Tables 4.2.6.8 and 6.1.1.4'
N N 0.0061 0.0033 'International Tables Vol C Tables 4.2.6.8 and 6.1.1.4'
O O 0.0106 0.0060 'International Tables Vol C Tables 4.2.6.8 and 6.1.1.4'
S S 0.1246 0.1234 'International Tables Vol C Tables 4.2.6.8 and 6.1.1.4'
Cl Cl 0.1484 0.1585 'International Tables Vol C Tables 4.2.6.8 and 6.1.1.4'

loop_
_geom_angle_atom_site_label_1
_geom_angle_atom_site_label_2
_geom_angle_atom_site_label_3
_geom_angle
C19 N1 C20 124.92(15)
C19 N1 C24 122.53(16)
C20 N1 C24 112.17(15)
C3 S1 C2 97.34(9)
C17 S2 C18 100.94(9)
C9 C1 C19 124.06(15)
C9 C1 C2 122.30(16)
C19 C1 C2 113.60(15)
C1 C2 S1 110.83(13)
C1 C2 H1 110.8(11)
S1 C2 H1 105.1(11)
C1 C2 H2 111.4(12)
S1 C2 H2 108.9(12)
H1 C2 H2 109.5(16)
C4 C3 C8 120.64(17)
C4 C3 S1 117.51(13)
C8 C3 S1 121.72(13)
C5 C4 C3 121.36(17)
C5 C4 H3 118.8(13)
C3 C4 H3 119.8(13)
C4 C5 C6 118.55(17)
C4 C5 H4 122.0(14)
C6 C5 H4 119.4(14)
C7 C6 C5 121.15(17)
C7 C6 Cl1 119.40(14)
C5 C6 Cl1 119.45(14)
C6 C7 C8 121.42(17)
C6 C7 H5 118.8(12)
C8 C7 H5 119.7(12)
C7 C8 C3 116.83(16)
C7 C8 C9 122.07(15)
C3 C8 C9 121.01(15)
C1 C9 C8 120.79(15)
C1 C9 C10 119.33(15)
C8 C9 C10 119.86(15)
C11 C10 C18 115.52(15)
C11 C10 C9 112.85(14)
C18 C10 C9 113.29(14)
C11 C10 H6 103.2(11)
C18 C10 H6 102.3(12)
C9 C10 H6 108.3(12)
O1 C11 C12 120.46(15)
O1 C11 C10 119.97(15)
C12 C11 C10 119.43(14)
C13 C12 C17 118.80(16)
C13 C12 C11 117.28(15)
C17 C12 C11 123.90(15)
C14 C13 C12 121.12(18)
C14 C13 H12 121.3(12)
C12 C13 H12 117.6(12)
C13 C14 C15 119.62(18)
C13 C14 H11 119.4(13)
C15 C14 H11 121.0(13)
C16 C15 C14 120.57(18)
C16 C15 H10 120.9(13)
C14 C15 H10 118.6(13)
C15 C16 C17 120.28(18)
C15 C16 H9 119.6(14)
C17 C16 H9 120.1(14)
C16 C17 C12 119.60(17)
C16 C17 S2 116.49(14)
C12 C17 S2 123.88(13)
C10 C18 S2 113.41(13)
C10 C18 H7 110.2(12)
S2 C18 H7 107.3(12)
C10 C18 H8 112.4(12)
S2 C18 H8 106.8(12)
H7 C18 H8 106.3(17)
N1 C19 C25 124.61(17)
N1 C19 C1 116.36(15)
C25 C19 C1 118.85(16)
N1 C20 C21 110.91(16)
N1 C20 H13 109.3(11)
C21 C20 H13 110.6(11)
N1 C20 H14 107.0(11)
C21 C20 H14 108.1(12)
H13 C20 H14 110.8(16)
C20 C21 C22 111.55(17)
C20 C21 H15 108.6(12)
C22 C21 H15 112.3(12)
C20 C21 H16 107.6(12)
C22 C21 H16 111.8(12)
H15 C21 H16 104.6(18)
C23 C22 C21 110.97(17)
C23 C22 H17 109.7(13)
C21 C22 H17 110.0(13)
C23 C22 H18 109.0(13)
C21 C22 H18 107.8(14)
H17 C22 H18 109.3(19)
C24 C23 C22 110.65(18)
C24 C23 H19 107.5(13)
C22 C23 H19 110.0(13)
C24 C23 H20 110.3(14)
C22 C23 H20 111.9(14)
H19 C23 H20 106.2(19)
N1 C24 C23 109.33(17)
N1 C24 H21 106.4(13)
C23 C24 H21 109.6(13)
N1 C24 H22 109.8(12)
C23 C24 H22 110.7(12)
H21 C24 H22 110.8(18)
C19 C25 C26 121.24(18)
C19 C25 H23 125.4(13)
C26 C25 H23 113.4(13)
N2 C26 C25 178.0(2)

loop_
_geom_bond_atom_site_label_1
_geom_bond_atom_site_label_2
_geom_bond_distance
Cl1 C6 1.7364(19)
O1 C11 1.217(2)
N1 C19 1.345(2)
N1 C20 1.465(2)
N1 C24 1.466(2)
N2 C26 1.155(3)
S1 C3 1.7543(18)
S1 C2 1.7987(19)
S2 C17 1.7587(18)
S2 C18 1.7945(19)
C1 C9 1.338(2)
C1 C19 1.498(2)
C1 C2 1.509(2)
C2 H1 0.97(2)
C2 H2 0.96(2)
C3 C4 1.388(2)
C3 C8 1.416(2)
C4 C5 1.374(3)
C4 H3 0.96(2)
C5 C6 1.382(3)
C5 H4 0.88(2)
C6 C7 1.381(2)
C7 C8 1.397(3)
C7 H5 0.93(2)
C8 C9 1.489(2)
C9 C10 1.522(2)
C10 C11 1.515(2)
C10 C18 1.520(2)
C10 H6 0.98(2)
C11 C12 1.488(2)
C12 C13 1.397(2)
C12 C17 1.404(2)
C13 C14 1.381(3)
C13 H12 0.93(2)
C14 C15 1.384(3)
C14 H11 0.97(2)
C15 C16 1.379(3)
C15 H10 0.93(2)
C16 C17 1.398(3)
C16 H9 0.93(2)
C18 H7 0.95(2)
C18 H8 1.01(2)
C19 C25 1.362(3)
C20 C21 1.516(3)
C20 H13 1.03(2)
C20 H14 0.99(2)
C21 C22 1.522(3)
C21 H15 0.99(2)
C21 H16 0.96(2)
C22 C23 1.521(3)
C22 H17 0.99(2)
C22 H18 1.00(2)
C23 C24 1.512(3)
C23 H19 0.96(2)
C23 H20 0.94(2)
C24 H21 0.98(2)
C24 H22 0.99(2)
C25 C26 1.407(3)
C25 H23 0.96(2)
